data_1535721
loop_
_publ_author_name
'Hwang, I.-C.'
'Seidel, S.'
'Seppelt, K.'

_publ_section_title
;
 Gold(I) - and Mercury(II) Xenon Complexes
;
_journal_name_full 'Angewandte Chemie (Edition international)'
_journal_page_first 4392
_journal_page_last 4395
_journal_volume 42
_journal_year 2003
_chemical_formula_sum 'F17 Hg Sb3 Xe'
_space_group_IT_number 14
_symmetry_space_group_name_Hall '-P 2ybc'
_symmetry_space_group_name_H-M 'P 1 21/c 1'
_cell_angle_alpha 90
_cell_angle_beta 94.562
_cell_angle_gamma 90
_cell_formula_units_Z 4
_cell_length_a 13.722
_cell_length_b 10.4809
_cell_length_c 10.5248
_cell_volume 1508.870
_citation_journal_id_ASTM ACIEAY
_cod_data_source_file Hwang_ACIEAY_2003_968.cif
_cod_data_source_block F17Hg1Sb3Xe1
_cod_original_cell_volume 1508.87
_cod_original_formula_sum 'F17 Hg1 Sb3 Xe1'
_cod_database_code 1535721

loop_
_symmetry_equiv_pos_as_xyz
x,y,z
-x,y+1/2,-z+1/2
-x,-y,-z
x,-y-1/2,z-1/2

loop_
_atom_site_label
_atom_site_type_symbol
_atom_site_fract_x
_atom_site_fract_y
_atom_site_fract_z
_atom_site_occupancy
_atom_site_U_iso_or_equiv
F2 F-1 0.5186 0.3613 1.3102 1 0.0
F12 F-1 0.05345 -0.0104 0.8901 1 0.0
F9 F-1 0.3337 0.558 0.9357 1 0.0
F17 F-1 -0.10708 -0.2522 0.7043 1 0.0
F3 F-1 0.4958 0.2227 1.0963 1 0.0
F10 F-1 0.2182 0.3675 0.9868 1 0.0
Xe1 Xe 0.29447 -0.09053 0.99058 1 0.0
F4 F-1 0.31419 0.1796 1.1472 1 0.0
Sb3 Sb+5 0.260017 0.52038 1.06817 1 0.0
Hg1 Hg+2 0.189348 0.133861 0.954484 1 0.0
Sb2 Sb+5 0.424756 0.25562 1.23388 1 0.0
Sb1 Sb+5 -0.024748 -0.12832 0.79143 1 0.0
F14 F-1 -0.01158 -0.04 0.6433 1 0.0
F11 F-1 -0.13694 -0.0349 0.8243 1 0.0
F1 F-1 0.37612 0.4133 1.138 1 0.0
F15 F-1 0.33956 0.3048 1.3568 1 0.0
F5 F-1 0.4625 0.1109 1.3225 1 0.0
F8 F-1 0.1549 0.6168 1.0077 1 0.0
F16 F-1 -0.05258 -0.2128 0.9454 1 0.0
F6 F-1 0.20164 0.4614 1.2115 1 0.0
F7 F-1 0.3184 0.6497 1.1673 1 0.0
F13 F-1 0.08195 -0.2308 0.7757 1 0.0
